data_1516264
loop_
_publ_author_name
'Zhang, Han-Ming'
'Gao, Zhong-Hua'
'Ye, Song'

_publ_section_title
;
 Bifunctional N-Heterocyclic Carbene-Catalyzed Highly Enantioselective
 Synthesis of Spirocyclic Oxindolo-\b-lactams.
;
_journal_issue 11
_journal_name_full 'Organic letters'
_journal_page_first 3079
_journal_page_last 3081
_journal_paper_doi 10.1021/ol501205v
_journal_volume 16
_journal_year 2014
_chemical_absolute_configuration ad
_chemical_formula_moiety 'C24 H25 Cl N2 O4'
_chemical_formula_sum 'C24 H25 Cl N2 O4'
_chemical_formula_weight 440.91
_chemical_name_systematic
; 
 ? 
;
_space_group_IT_number 19
_symmetry_cell_setting orthorhombic
_symmetry_space_group_name_Hall 'P 2ac 2ab'
_symmetry_space_group_name_H-M 'P 21 21 21'
_atom_sites_solution_hydrogens geom
_atom_sites_solution_primary direct
_atom_sites_solution_secondary difmap
_audit_creation_method SHELXL-97
_cell_angle_alpha 90.00
_cell_angle_beta 90.00
_cell_angle_gamma 90.00
_cell_formula_units_Z 4
_cell_length_a 11.939(2)
_cell_length_b 12.451(3)
_cell_length_c 15.057(3)
_cell_measurement_reflns_used 7936
_cell_measurement_temperature 100(2)
_cell_measurement_theta_max 27.4808
_cell_measurement_theta_min 1.3524
_cell_volume 2238.3(8)
_computing_cell_refinement 'CrystalClear (Rigaku Inc., 2008)'
_computing_data_collection 'CrystalClear (Rigaku Inc., 2008)'
_computing_data_reduction 'CrystalClear (Rigaku Inc., 2008)'
_computing_molecular_graphics
;
 Mercury: visualization and analysis of crystal structures, C. F. Macrae,
 P. R. Edgington, P. McCabe, E. Pidcock, G. P. Shields, R. Taylor,
 M. Towler and J. van de Streek, J. Appl. Cryst., 39, 453-457, 2006.
;
_computing_publication_material 'SHELX-97 (Sheldrick, 2008)'
_computing_structure_refinement 'SHELX-97 (Sheldrick, 2008)'
_computing_structure_solution 'SHELX-97 (Sheldrick, 2008)'
_diffrn_ambient_temperature 100(2)
_diffrn_detector_area_resol_mean 28.5714
_diffrn_measured_fraction_theta_full 0.997
_diffrn_measured_fraction_theta_max 0.997
_diffrn_measurement_device_type 'MM007HF + CCD (Saturn724+)'
_diffrn_measurement_method '\w scans at fixed \c = 45\%'
_diffrn_radiation_monochromator Confocal
_diffrn_radiation_source 'Rotating Anode'
_diffrn_radiation_type MoK\a
_diffrn_radiation_wavelength 0.71073
_diffrn_reflns_av_R_equivalents 0.0388
_diffrn_reflns_av_sigmaI/netI 0.0391
_diffrn_reflns_limit_h_max 13
_diffrn_reflns_limit_h_min -15
_diffrn_reflns_limit_k_max 15
_diffrn_reflns_limit_k_min -16
_diffrn_reflns_limit_l_max 17
_diffrn_reflns_limit_l_min -19
_diffrn_reflns_number 14074
_diffrn_reflns_theta_full 27.48
_diffrn_reflns_theta_max 27.48
_diffrn_reflns_theta_min 2.12
_exptl_absorpt_coefficient_mu 0.204
_exptl_absorpt_correction_T_max 1.0000
_exptl_absorpt_correction_T_min 0.7961
_exptl_absorpt_correction_type multi-scan
_exptl_absorpt_process_details 'CrystalClear (Rigaku Inc., 2008)'
_exptl_crystal_colour Colorless
_exptl_crystal_density_diffrn 1.308
_exptl_crystal_density_method 'not measured'
_exptl_crystal_description rod
_exptl_crystal_F_000 928
_exptl_crystal_size_max 0.24
_exptl_crystal_size_mid 0.13
_exptl_crystal_size_min 0.11
_refine_diff_density_max 0.239
_refine_diff_density_min -0.158
_refine_diff_density_rms 0.042
_refine_ls_abs_structure_details 'Flack H D (1983), Acta Cryst. A39, 876-881'
_refine_ls_abs_structure_Flack 0.03(5)
_refine_ls_extinction_method none
_refine_ls_goodness_of_fit_ref 1.048
_refine_ls_hydrogen_treatment constr
_refine_ls_matrix_type full
_refine_ls_number_parameters 285
_refine_ls_number_reflns 5118
_refine_ls_number_restraints 0
_refine_ls_restrained_S_all 1.048
_refine_ls_R_factor_all 0.0406
_refine_ls_R_factor_gt 0.0388
_refine_ls_shift/su_max 0.001
_refine_ls_shift/su_mean 0.000
_refine_ls_structure_factor_coef Fsqd
_refine_ls_weighting_details 'calc w=1/[\s^2^(Fo^2^)+(0.0334P)^2^+0.7090P] where P=(Fo^2^+2Fc^2^)/3'
_refine_ls_weighting_scheme calc
_refine_ls_wR_factor_gt 0.0851
_refine_ls_wR_factor_ref 0.0865
_reflns_number_gt 4928
_reflns_number_total 5118
_reflns_threshold_expression >2sigma(I)
_cod_data_source_file ol501205v_si_002.cif
_cod_data_source_block a
_cod_depositor_comments 'Adding full bibliography for 1516264.cif.'
_cod_original_cell_volume 2238.4(8)
_cod_original_sg_symbol_H-M P2(1)2(1)2(1)
_cod_database_code 1516264

loop_
_symmetry_equiv_pos_as_xyz
'x, y, z'
'-x+1/2, -y, z+1/2'
'-x, y+1/2, -z+1/2'
'x+1/2, -y+1/2, -z'

loop_
_atom_site_label
_atom_site_type_symbol
_atom_site_fract_x
_atom_site_fract_y
_atom_site_fract_z
_atom_site_U_iso_or_equiv
_atom_site_adp_type
_atom_site_occupancy
_atom_site_symmetry_multiplicity
_atom_site_calc_flag
_atom_site_refinement_flags
Cl1 Cl 0.84280(4) 0.61007(4) 0.18774(3) 0.02972(11) Uani 1 1 d .
O1 O 0.54490(10) 0.08885(9) 0.27418(9) 0.0243(3) Uani 1 1 d .
O2 O 0.49714(11) 0.24760(12) 0.09285(9) 0.0310(3) Uani 1 1 d .
O3 O 0.32380(10) 0.30155(10) 0.14041(8) 0.0232(3) Uani 1 1 d .
O4 O 0.31198(10) 0.35602(10) 0.32411(9) 0.0253(3) Uani 1 1 d .
N1 N 0.72146(12) 0.16382(11) 0.26933(10) 0.0200(3) Uani 1 1 d .
N2 N 0.46606(11) 0.30894(11) 0.23290(10) 0.0195(3) Uani 1 1 d .
C1 C 0.81115(15) 0.47645(13) 0.21283(12) 0.0218(4) Uani 1 1 d .
C2 C 0.89730(14) 0.40253(15) 0.21701(12) 0.0243(4) Uani 1 1 d .
H2 H 0.9722 0.4249 0.2062 0.029 Uiso 1 1 calc R
C3 C 0.87496(14) 0.29509(14) 0.23699(12) 0.0226(4) Uani 1 1 d .
H3 H 0.9333 0.2433 0.2397 0.027 Uiso 1 1 calc R
C4 C 0.76494(14) 0.26722(13) 0.25261(11) 0.0186(3) Uani 1 1 d .
C5 C 0.67805(13) 0.34232(13) 0.25001(11) 0.0188(3) Uani 1 1 d .
C6 C 0.69970(14) 0.44819(14) 0.22908(12) 0.0210(3) Uani 1 1 d .
H6 H 0.6412 0.4998 0.2258 0.025 Uiso 1 1 calc R
C7 C 0.57255(13) 0.28525(13) 0.27609(12) 0.0180(3) Uani 1 1 d .
C8 C 0.60679(14) 0.16574(13) 0.27225(12) 0.0193(3) Uani 1 1 d .
C9 C 0.78881(15) 0.06653(14) 0.27276(14) 0.0274(4) Uani 1 1 d .
H9A H 0.7403 0.0048 0.2852 0.041 Uiso 1 1 calc R
H9C H 0.8450 0.0732 0.3198 0.041 Uiso 1 1 calc R
H9B H 0.8264 0.0560 0.2156 0.041 Uiso 1 1 calc R
C10 C 0.51220(13) 0.31715(13) 0.36873(12) 0.0191(3) Uani 1 1 d .
C11 C 0.40775(14) 0.33171(13) 0.31098(12) 0.0196(3) Uani 1 1 d .
C12 C 0.43280(14) 0.28247(14) 0.14700(12) 0.0219(4) Uani 1 1 d .
C13 C 0.25787(15) 0.27267(14) 0.06051(12) 0.0226(4) Uani 1 1 d .
C14 C 0.27106(19) 0.15452(16) 0.03965(16) 0.0380(5) Uani 1 1 d .
H14B H 0.2566 0.1122 0.0933 0.057 Uiso 1 1 calc R
H14C H 0.3475 0.1408 0.0189 0.057 Uiso 1 1 calc R
H14A H 0.2176 0.1340 -0.0068 0.057 Uiso 1 1 calc R
C15 C 0.29191(17) 0.34423(18) -0.01586(14) 0.0337(5) Uani 1 1 d .
H15B H 0.3681 0.3260 -0.0347 0.051 Uiso 1 1 calc R
H15C H 0.2895 0.4195 0.0032 0.051 Uiso 1 1 calc R
H15A H 0.2402 0.3337 -0.0656 0.051 Uiso 1 1 calc R
C16 C 0.14003(15) 0.29610(16) 0.09220(13) 0.0287(4) Uani 1 1 d .
H16A H 0.0867 0.2804 0.0444 0.043 Uiso 1 1 calc R
H16C H 0.1341 0.3720 0.1088 0.043 Uiso 1 1 calc R
H16B H 0.1230 0.2511 0.1439 0.043 Uiso 1 1 calc R
C17 C 0.55030(15) 0.42420(14) 0.40888(13) 0.0231(4) Uani 1 1 d .
H17B H 0.6281 0.4170 0.4308 0.028 Uiso 1 1 calc R
H17A H 0.5496 0.4802 0.3622 0.028 Uiso 1 1 calc R
C18 C 0.47440(16) 0.45883(16) 0.48530(13) 0.0288(4) Uani 1 1 d .
H18A H 0.3971 0.4646 0.4640 0.043 Uiso 1 1 calc R
H18C H 0.4992 0.5287 0.5079 0.043 Uiso 1 1 calc R
H18B H 0.4782 0.4054 0.5330 0.043 Uiso 1 1 calc R
C19 C 0.50548(14) 0.22815(13) 0.43711(11) 0.0194(3) Uani 1 1 d .
C20 C 0.40538(15) 0.17595(15) 0.45555(14) 0.0272(4) Uani 1 1 d .
H20 H 0.3393 0.1957 0.4245 0.033 Uiso 1 1 calc R
C21 C 0.40106(18) 0.09544(17) 0.51869(15) 0.0356(5) Uani 1 1 d .
H21 H 0.3321 0.0603 0.5306 0.043 Uiso 1 1 calc R
C22 C 0.49608(18) 0.06589(17) 0.56437(14) 0.0341(5) Uani 1 1 d .
H22 H 0.4929 0.0101 0.6073 0.041 Uiso 1 1 calc R
C23 C 0.59616(18) 0.11785(17) 0.54749(14) 0.0320(4) Uani 1 1 d .
H23 H 0.6618 0.0982 0.5792 0.038 Uiso 1 1 calc R
C24 C 0.60077(15) 0.19893(15) 0.48410(13) 0.0263(4) Uani 1 1 d .
H24 H 0.6697 0.2346 0.4729 0.032 Uiso 1 1 calc R

loop_
_atom_site_aniso_label
_atom_site_aniso_U_11
_atom_site_aniso_U_22
_atom_site_aniso_U_33
_atom_site_aniso_U_23
_atom_site_aniso_U_13
_atom_site_aniso_U_12
Cl1 0.0270(2) 0.02370(19) 0.0385(3) 0.0037(2) 0.0031(2) -0.00489(18)
O1 0.0211(6) 0.0211(6) 0.0305(7) -0.0050(5) 0.0011(5) -0.0043(5)
O2 0.0214(6) 0.0467(8) 0.0249(7) -0.0113(6) 0.0017(5) 0.0063(6)
O3 0.0168(6) 0.0311(6) 0.0216(6) -0.0050(5) -0.0041(5) 0.0037(5)
O4 0.0173(6) 0.0317(7) 0.0269(7) 0.0007(6) 0.0017(5) 0.0059(5)
N1 0.0163(7) 0.0176(7) 0.0261(8) -0.0020(6) 0.0009(6) 0.0020(6)
N2 0.0146(6) 0.0232(7) 0.0209(7) -0.0036(6) -0.0006(6) 0.0017(6)
C1 0.0219(8) 0.0201(8) 0.0233(9) -0.0011(7) 0.0009(7) -0.0027(7)
C2 0.0169(7) 0.0299(9) 0.0260(9) -0.0036(8) 0.0043(7) -0.0032(7)
C3 0.0159(8) 0.0255(9) 0.0263(9) -0.0041(8) 0.0009(7) 0.0024(7)
C4 0.0170(7) 0.0195(8) 0.0192(8) -0.0032(7) -0.0001(6) 0.0007(6)
C5 0.0136(7) 0.0227(8) 0.0201(8) -0.0028(7) 0.0003(6) 0.0002(7)
C6 0.0188(8) 0.0229(8) 0.0215(8) -0.0010(7) 0.0016(7) 0.0031(6)
C7 0.0135(7) 0.0200(8) 0.0207(8) -0.0029(7) -0.0010(6) 0.0010(6)
C8 0.0177(7) 0.0214(8) 0.0189(8) -0.0051(7) 0.0012(7) 0.0016(7)
C9 0.0221(9) 0.0214(8) 0.0389(11) -0.0045(8) -0.0024(8) 0.0044(7)
C10 0.0146(7) 0.0203(8) 0.0224(8) -0.0038(7) 0.0005(7) 0.0003(6)
C11 0.0192(8) 0.0172(7) 0.0226(8) -0.0006(7) 0.0013(7) -0.0012(6)
C12 0.0174(8) 0.0248(8) 0.0234(9) -0.0002(7) -0.0008(7) 0.0015(7)
C13 0.0219(8) 0.0249(9) 0.0210(9) -0.0028(7) -0.0063(7) 0.0014(7)
C14 0.0401(11) 0.0265(10) 0.0475(13) -0.0095(9) -0.0145(10) 0.0054(9)
C15 0.0323(10) 0.0434(11) 0.0254(10) 0.0057(9) -0.0013(8) 0.0020(9)
C16 0.0215(9) 0.0370(10) 0.0275(10) 0.0009(9) -0.0049(7) 0.0018(8)
C17 0.0213(8) 0.0205(8) 0.0275(9) -0.0052(7) 0.0026(7) -0.0009(7)
C18 0.0271(9) 0.0288(9) 0.0305(10) -0.0107(8) 0.0052(8) -0.0018(8)
C19 0.0188(8) 0.0198(8) 0.0195(8) -0.0045(7) -0.0007(7) 0.0010(6)
C20 0.0194(8) 0.0279(9) 0.0341(10) 0.0017(8) 0.0005(7) 0.0003(7)
C21 0.0305(10) 0.0341(11) 0.0423(12) 0.0097(10) 0.0102(9) 0.0010(9)
C22 0.0431(12) 0.0319(10) 0.0272(10) 0.0077(8) 0.0065(9) 0.0080(9)
C23 0.0363(10) 0.0311(9) 0.0285(10) 0.0003(9) -0.0081(8) 0.0079(9)
C24 0.0226(8) 0.0265(9) 0.0297(10) -0.0040(8) -0.0052(8) -0.0014(7)

loop_
_atom_type_symbol
_atom_type_description
_atom_type_scat_dispersion_real
_atom_type_scat_dispersion_imag
_atom_type_scat_source
C C 0.0033 0.0016 'International Tables Vol C Tables 4.2.6.8 and 6.1.1.4'
H H 0.0000 0.0000 'International Tables Vol C Tables 4.2.6.8 and 6.1.1.4'
N N 0.0061 0.0033 'International Tables Vol C Tables 4.2.6.8 and 6.1.1.4'
O O 0.0106 0.0060 'International Tables Vol C Tables 4.2.6.8 and 6.1.1.4'
Cl Cl 0.1484 0.1585 'International Tables Vol C Tables 4.2.6.8 and 6.1.1.4'

loop_
_geom_angle_atom_site_label_1
_geom_angle_atom_site_label_2
_geom_angle_atom_site_label_3
_geom_angle
C12 O3 C13 122.57(14)
C8 N1 C4 110.94(14)
C8 N1 C9 124.45(15)
C4 N1 C9 124.25(14)
C12 N2 C11 133.50(14)
C12 N2 C7 127.95(14)
C11 N2 C7 95.76(13)
C2 C1 C6 122.21(16)
C2 C1 Cl1 118.88(13)
C6 C1 Cl1 118.91(14)
C1 C2 C3 120.37(16)
C1 C2 H2 119.8
C3 C2 H2 119.8
C4 C3 C2 117.37(16)
C4 C3 H3 121.3
C2 C3 H3 121.3
C3 C4 C5 122.29(16)
C3 C4 N1 127.63(15)
C5 C4 N1 110.04(14)
C6 C5 C4 120.45(15)
C6 C5 C7 132.09(15)
C4 C5 C7 107.42(14)
C5 C6 C1 117.31(16)
C5 C6 H6 121.3
C1 C6 H6 121.3
N2 C7 C5 121.34(14)
N2 C7 C8 114.14(14)
C5 C7 C8 102.98(13)
N2 C7 C10 86.94(12)
C5 C7 C10 118.91(13)
C8 C7 C10 112.72(14)
O1 C8 N1 126.68(16)
O1 C8 C7 126.87(15)
N1 C8 C7 106.41(14)
N1 C9 H9A 109.5
N1 C9 H9C 109.5
H9A C9 H9C 109.5
N1 C9 H9B 109.5
H9A C9 H9B 109.5
H9C C9 H9B 109.5
C19 C10 C11 115.44(14)
C19 C10 C17 112.57(15)
C11 C10 C17 111.27(14)
C19 C10 C7 115.45(13)
C11 C10 C7 84.39(12)
C17 C10 C7 114.90(14)
O4 C11 N2 131.75(17)
O4 C11 C10 135.47(17)
N2 C11 C10 92.76(13)
O2 C12 O3 129.88(17)
O2 C12 N2 122.24(16)
O3 C12 N2 107.87(14)
O3 C13 C15 109.39(15)
O3 C13 C14 110.44(15)
C15 C13 C14 112.81(17)
O3 C13 C16 101.00(14)
C15 C13 C16 112.11(16)
C14 C13 C16 110.46(16)
C13 C14 H14B 109.5
C13 C14 H14C 109.5
H14B C14 H14C 109.5
C13 C14 H14A 109.5
H14B C14 H14A 109.5
H14C C14 H14A 109.5
C13 C15 H15B 109.5
C13 C15 H15C 109.5
H15B C15 H15C 109.5
C13 C15 H15A 109.5
H15B C15 H15A 109.5
H15C C15 H15A 109.5
C13 C16 H16A 109.5
C13 C16 H16C 109.5
H16A C16 H16C 109.5
C13 C16 H16B 109.5
H16A C16 H16B 109.5
H16C C16 H16B 109.5
C18 C17 C10 111.51(15)
C18 C17 H17B 109.3
C10 C17 H17B 109.3
C18 C17 H17A 109.3
C10 C17 H17A 109.3
H17B C17 H17A 108.0
C17 C18 H18A 109.5
C17 C18 H18C 109.5
H18A C18 H18C 109.5
C17 C18 H18B 109.5
H18A C18 H18B 109.5
H18C C18 H18B 109.5
C24 C19 C20 118.74(17)
C24 C19 C10 119.65(15)
C20 C19 C10 121.60(15)
C21 C20 C19 120.60(18)
C21 C20 H20 119.7
C19 C20 H20 119.7
C22 C21 C20 120.43(19)
C22 C21 H21 119.8
C20 C21 H21 119.8
C21 C22 C23 119.69(19)
C21 C22 H22 120.2
C23 C22 H22 120.2
C22 C23 C24 120.02(19)
C22 C23 H23 120.0
C24 C23 H23 120.0
C19 C24 C23 120.51(18)
C19 C24 H24 119.7
C23 C24 H24 119.7

loop_
_geom_bond_atom_site_label_1
_geom_bond_atom_site_label_2
_geom_bond_distance
Cl1 C1 1.7474(18)
O1 C8 1.210(2)
O2 C12 1.201(2)
O3 C12 1.327(2)
O3 C13 1.482(2)
O4 C11 1.199(2)
N1 C8 1.370(2)
N1 C4 1.411(2)
N1 C9 1.455(2)
N2 C12 1.393(2)
N2 C11 1.395(2)
N2 C7 1.458(2)
C1 C2 1.382(2)
C1 C6 1.398(2)
C2 C3 1.397(3)
C2 H2 0.9500
C3 C4 1.379(2)
C3 H3 0.9500
C4 C5 1.397(2)
C5 C6 1.380(2)
C5 C7 1.499(2)
C6 H6 0.9500
C7 C8 1.544(2)
C7 C10 1.619(2)
C9 H9A 0.9800
C9 H9C 0.9800
C9 H9B 0.9800
C10 C19 1.515(2)
C10 C11 1.531(2)
C10 C17 1.533(2)
C13 C15 1.510(3)
C13 C14 1.512(3)
C13 C16 1.514(2)
C14 H14B 0.9800
C14 H14C 0.9800
C14 H14A 0.9800
C15 H15B 0.9800
C15 H15C 0.9800
C15 H15A 0.9800
C16 H16A 0.9800
C16 H16C 0.9800
C16 H16B 0.9800
C17 C18 1.527(3)
C17 H17B 0.9900
C17 H17A 0.9900
C18 H18A 0.9800
C18 H18C 0.9800
C18 H18B 0.9800
C19 C24 1.388(2)
C19 C20 1.388(2)
C20 C21 1.383(3)
C20 H20 0.9500
C21 C22 1.377(3)
C21 H21 0.9500
C22 C23 1.382(3)
C22 H22 0.9500
C23 C24 1.390(3)
C23 H23 0.9500
C24 H24 0.9500

loop_
_geom_torsion_atom_site_label_1
_geom_torsion_atom_site_label_2
_geom_torsion_atom_site_label_3
_geom_torsion_atom_site_label_4
_geom_torsion
C6 C1 C2 C3 0.7(3)
Cl1 C1 C2 C3 179.94(15)
C1 C2 C3 C4 -0.4(3)
C2 C3 C4 C5 -0.8(3)
C2 C3 C4 N1 176.46(17)
C8 N1 C4 C3 -173.49(18)
C9 N1 C4 C3 0.0(3)
C8 N1 C4 C5 4.0(2)
C9 N1 C4 C5 177.47(17)
C3 C4 C5 C6 1.7(3)
N1 C4 C5 C6 -175.96(16)
C3 C4 C5 C7 -176.21(16)
N1 C4 C5 C7 6.12(19)
C4 C5 C6 C1 -1.3(3)
C7 C5 C6 C1 175.98(17)
C2 C1 C6 C5 0.2(3)
Cl1 C1 C6 C5 -179.04(14)
C12 N2 C7 C5 71.7(2)
C11 N2 C7 C5 -125.34(16)
C12 N2 C7 C8 -52.4(2)
C11 N2 C7 C8 110.52(16)
C12 N2 C7 C10 -165.99(17)
C11 N2 C7 C10 -3.05(12)
C6 C5 C7 N2 40.7(3)
C4 C5 C7 N2 -141.70(15)
C6 C5 C7 C8 169.90(19)
C4 C5 C7 C8 -12.52(18)
C6 C5 C7 C10 -64.6(3)
C4 C5 C7 C10 112.94(16)
C4 N1 C8 O1 170.05(18)
C9 N1 C8 O1 -3.4(3)
C4 N1 C8 C7 -12.0(2)
C9 N1 C8 C7 174.57(16)
N2 C7 C8 O1 -33.7(3)
C5 C7 C8 O1 -167.21(18)
C10 C7 C8 O1 63.4(2)
N2 C7 C8 N1 148.32(15)
C5 C7 C8 N1 14.84(19)
C10 C7 C8 N1 -114.53(16)
N2 C7 C10 C19 118.33(14)
C5 C7 C10 C19 -117.24(16)
C8 C7 C10 C19 3.39(19)
N2 C7 C10 C11 2.78(11)
C5 C7 C10 C11 127.21(15)
C8 C7 C10 C11 -112.16(14)
N2 C7 C10 C17 -108.09(15)
C5 C7 C10 C17 16.3(2)
C8 C7 C10 C17 136.97(15)
C12 N2 C11 O4 -17.1(3)
C7 N2 C11 O4 -178.46(19)
C12 N2 C11 C10 164.63(19)
C7 N2 C11 C10 3.23(13)
C19 C10 C11 O4 63.3(3)
C17 C10 C11 O4 -66.5(3)
C7 C10 C11 O4 178.9(2)
C19 C10 C11 N2 -118.46(15)
C17 C10 C11 N2 111.66(15)
C7 C10 C11 N2 -2.91(12)
C13 O3 C12 O2 5.1(3)
C13 O3 C12 N2 -174.01(14)
C11 N2 C12 O2 -166.65(18)
C7 N2 C12 O2 -10.4(3)
C11 N2 C12 O3 12.5(3)
C7 N2 C12 O3 168.79(15)
C12 O3 C13 C15 -69.4(2)
C12 O3 C13 C14 55.4(2)
C12 O3 C13 C16 172.28(15)
C19 C10 C17 C18 -56.2(2)
C11 C10 C17 C18 75.2(2)
C7 C10 C17 C18 168.90(15)
C11 C10 C19 C24 171.16(15)
C17 C10 C19 C24 -59.6(2)
C7 C10 C19 C24 75.0(2)
C11 C10 C19 C20 -10.1(2)
C17 C10 C19 C20 119.11(18)
C7 C10 C19 C20 -106.25(18)
C24 C19 C20 C21 -0.8(3)
C10 C19 C20 C21 -179.55(18)
C19 C20 C21 C22 0.1(3)
C20 C21 C22 C23 0.6(3)
C21 C22 C23 C24 -0.5(3)
C20 C19 C24 C23 0.9(3)
C10 C19 C24 C23 179.64(17)
C22 C23 C24 C19 -0.2(3)
